data_7003165
loop_
_publ_author_name
'Davis, Martin F.'
'Levason, William'
'Reid, Gillian'
'Webster, Michael'
'Zhang, Wenjian'

_publ_section_title
;
 The first examples of germanium tetrafluoride and tin tetrafluoride
 complexes with soft thioether coordination---synthesis, properties and
 crystal structures
;
_journal_issue 4
_journal_name_full 'Dalton Transactions'
_journal_page_first 533
_journal_page_last 538
_journal_paper_doi 10.1039/b713316b
_journal_year 2008
_chemical_formula_moiety 'C4 H10 F4 Ge S2'
_chemical_formula_sum 'C4 H10 F4 Ge S2'
_chemical_formula_weight 270.83
_chemical_name_common Tetrafluorido(2,5-dithiahexane)germanium(IV)
_chemical_name_systematic
;
Tetrafluorido(2,5-dithiahexane)germanium(IV)
;
_space_group_IT_number 14
_symmetry_cell_setting monoclinic
_symmetry_Int_Tables_number 14
_symmetry_space_group_name_Hall '-P 2yn'
_symmetry_space_group_name_H-M 'P 1 21/n 1'
_atom_sites_solution_hydrogens geom
_atom_sites_solution_primary direct
_atom_sites_solution_secondary difmap
_audit_creation_date 2007-06-23
_audit_creation_method 'SHELXL-97 + hand edit'
_cell_angle_alpha 90.00
_cell_angle_beta 98.884(10)
_cell_angle_gamma 90.00
_cell_formula_units_Z 4
_cell_length_a 7.1148(10)
_cell_length_b 11.1822(15)
_cell_length_c 10.9875(15)
_cell_measurement_reflns_used 2023
_cell_measurement_temperature 120(2)
_cell_measurement_theta_max 27.48
_cell_measurement_theta_min 2.91
_cell_volume 863.7(2)
_computing_structure_refinement 'SHELXL-97 (Sheldrick, 1997)'
_computing_structure_solution 'SHELXS-97 (Sheldrick, 1997)'
_diffrn_ambient_temperature 120(2)
_diffrn_measured_fraction_theta_full 0.992
_diffrn_measured_fraction_theta_max 0.992
_diffrn_measurement_device_type 'Bruker-Nonius 95mm CCD camera on \k-goniostat'
_diffrn_measurement_method '\f & \w scans'
_diffrn_radiation_monochromator '10cm confocal mirrors'
_diffrn_radiation_source 'Bruker-Nonius FR591 rotating anode'
_diffrn_radiation_type MoK\a
_diffrn_radiation_wavelength 0.71073
_diffrn_reflns_av_R_equivalents 0.0274
_diffrn_reflns_av_sigmaI/netI 0.0265
_diffrn_reflns_limit_h_max 9
_diffrn_reflns_limit_h_min -9
_diffrn_reflns_limit_k_max 14
_diffrn_reflns_limit_k_min -14
_diffrn_reflns_limit_l_max 14
_diffrn_reflns_limit_l_min -12
_diffrn_reflns_number 10496
_diffrn_reflns_theta_full 27.53
_diffrn_reflns_theta_max 27.53
_diffrn_reflns_theta_min 3.20
_diffrn_standards_decay_% 0
_diffrn_standards_number 0
_exptl_absorpt_coefficient_mu 4.030
_exptl_absorpt_correction_T_max 1.0000
_exptl_absorpt_correction_T_min 0.8912
_exptl_absorpt_correction_type multi-scan
_exptl_absorpt_process_details 'G.M. Sheldrick, (2007). SADABS. Version 2007/2. Bruker AXS Inc.'
_exptl_crystal_colour colourless
_exptl_crystal_density_diffrn 2.083
_exptl_crystal_density_method 'not measured'
_exptl_crystal_description block
_exptl_crystal_F_000 536
_exptl_crystal_size_max 0.03
_exptl_crystal_size_mid 0.02
_exptl_crystal_size_min 0.02
_refine_diff_density_max 0.376
_refine_diff_density_min -0.458
_refine_diff_density_rms 0.083
_refine_ls_extinction_method none
_refine_ls_goodness_of_fit_ref 1.093
_refine_ls_hydrogen_treatment noref
_refine_ls_matrix_type full
_refine_ls_number_parameters 100
_refine_ls_number_reflns 1981
_refine_ls_number_restraints 0
_refine_ls_restrained_S_all 1.093
_refine_ls_R_factor_all 0.0312
_refine_ls_R_factor_gt 0.0257
_refine_ls_shift/su_max 0.000
_refine_ls_shift/su_mean 0.000
_refine_ls_structure_factor_coef Fsqd
_refine_ls_weighting_details 'w=1/[\s^2^(Fo^2^)+(0.0318P)^2^+0.8904P] where P=(Fo^2^+2Fc^2^)/3'
_refine_ls_weighting_scheme calc
_refine_ls_wR_factor_gt 0.0652
_refine_ls_wR_factor_ref 0.0690
_reflns_number_gt 1776
_reflns_number_total 1981
_reflns_threshold_expression I>2sigma(I)
_cod_data_source_file b713316b.txt
_cod_data_source_block 07wz096_[C4H10F4GeS2]
_cod_original_sg_symbol_H-M 'P 21/n'
_cod_database_code 7003165

loop_
_symmetry_equiv_pos_as_xyz
'x, y, z'
'-x+1/2, y+1/2, -z+1/2'
'-x, -y, -z'
'x-1/2, -y-1/2, z-1/2'

loop_
_atom_site_label
_atom_site_type_symbol
_atom_site_fract_x
_atom_site_fract_y
_atom_site_fract_z
_atom_site_U_iso_or_equiv
_atom_site_adp_type
_atom_site_occupancy
_atom_site_symmetry_multiplicity
_atom_site_calc_flag
_atom_site_refinement_flags
_atom_site_disorder_assembly
_atom_site_disorder_group
Ge1 Ge 0.07058(3) 0.251655(19) 0.86976(2) 0.01413(10) Uani 1 1 d . . .
F1 F 0.0822(2) 0.16347(13) 1.00519(13) 0.0208(3) Uani 1 1 d . . .
F2 F 0.3116(2) 0.29342(14) 0.90131(14) 0.0251(3) Uani 1 1 d . . .
F3 F -0.0161(2) 0.37525(12) 0.94130(13) 0.0241(3) Uani 1 1 d . . .
F4 F 0.0342(2) 0.32119(12) 0.72294(13) 0.0226(3) Uani 1 1 d . . .
S1 S 0.17119(9) 0.06949(5) 0.77719(6) 0.01980(15) Uani 1 1 d . . .
S2 S -0.26058(8) 0.18346(5) 0.80589(6) 0.01900(14) Uani 1 1 d . . .
C1 C 0.2252(4) 0.1136(2) 0.6291(3) 0.0276(6) Uani 1 1 d . . .
H1A H 0.3459 0.1575 0.6399 0.041 Uiso 1 1 calc R . .
H1B H 0.1233 0.1651 0.5879 0.041 Uiso 1 1 calc R . .
H1C H 0.2357 0.0423 0.5787 0.041 Uiso 1 1 calc R . .
C2 C -0.0521(4) -0.0079(2) 0.7357(2) 0.0234(5) Uani 1 1 d . . .
H2A H -0.0395 -0.0663 0.6697 0.028 Uiso 1 1 calc R . .
H2B H -0.0809 -0.0531 0.8081 0.028 Uiso 1 1 calc R . .
C3 C -0.2168(4) 0.0756(2) 0.6917(2) 0.0248(5) Uani 1 1 d . . .
H3A H -0.3333 0.0274 0.6674 0.030 Uiso 1 1 calc R . .
H3B H -0.1898 0.1187 0.6175 0.030 Uiso 1 1 calc R . .
C4 C -0.3244(4) 0.0886(2) 0.9263(2) 0.0238(5) Uani 1 1 d . . .
H4A H -0.3515 0.1382 0.9951 0.036 Uiso 1 1 calc R . .
H4B H -0.2187 0.0343 0.9552 0.036 Uiso 1 1 calc R . .
H4C H -0.4376 0.0418 0.8940 0.036 Uiso 1 1 calc R . .

loop_
_atom_site_aniso_label
_atom_site_aniso_U_11
_atom_site_aniso_U_22
_atom_site_aniso_U_33
_atom_site_aniso_U_23
_atom_site_aniso_U_13
_atom_site_aniso_U_12
Ge1 0.01605(15) 0.01254(14) 0.01372(16) -0.00041(8) 0.00204(11) -0.00102(9)
F1 0.0230(7) 0.0240(7) 0.0143(7) 0.0047(5) -0.0001(6) 0.0003(6)
F2 0.0192(7) 0.0298(8) 0.0261(8) -0.0004(7) 0.0032(6) -0.0068(6)
F3 0.0312(8) 0.0177(7) 0.0239(8) -0.0050(6) 0.0054(6) 0.0032(6)
F4 0.0303(8) 0.0192(7) 0.0185(7) 0.0056(6) 0.0050(6) -0.0001(6)
S1 0.0216(3) 0.0190(3) 0.0184(3) -0.0018(2) 0.0018(2) 0.0050(2)
S2 0.0161(3) 0.0173(3) 0.0227(3) 0.0032(2) 0.0001(2) 0.0008(2)
C1 0.0339(15) 0.0258(13) 0.0265(14) -0.0039(11) 0.0153(12) -0.0005(11)
C2 0.0334(14) 0.0161(11) 0.0223(13) -0.0047(10) 0.0093(11) -0.0047(10)
C3 0.0249(12) 0.0259(13) 0.0223(13) -0.0057(10) -0.0006(10) -0.0083(11)
C4 0.0222(12) 0.0231(12) 0.0273(14) 0.0039(10) 0.0077(10) -0.0028(10)

loop_
_atom_type_symbol
_atom_type_description
_atom_type_scat_dispersion_real
_atom_type_scat_dispersion_imag
_atom_type_scat_source
C C 0.0033 0.0016 'International Tables Vol C Tables 4.2.6.8 and 6.1.1.4'
H H 0.0000 0.0000 'International Tables Vol C Tables 4.2.6.8 and 6.1.1.4'
F F 0.0171 0.0103 'International Tables Vol C Tables 4.2.6.8 and 6.1.1.4'
S S 0.1246 0.1234 'International Tables Vol C Tables 4.2.6.8 and 6.1.1.4'
Ge Ge 0.1547 1.8001 'International Tables Vol C Tables 4.2.6.8 and 6.1.1.4'

loop_
_geom_angle_atom_site_label_1
_geom_angle_atom_site_label_2
_geom_angle_atom_site_label_3
_geom_angle
_geom_angle_site_symmetry_1
_geom_angle_site_symmetry_3
_geom_angle_publ_flag
F3 Ge1 F2 95.87(7) . . ?
F3 Ge1 F4 92.89(7) . . ?
F2 Ge1 F4 93.65(7) . . ?
F3 Ge1 F1 92.07(7) . . ?
F2 Ge1 F1 93.70(7) . . ?
F4 Ge1 F1 170.67(6) . . ?
F3 Ge1 S1 175.15(5) . . ?
F2 Ge1 S1 87.93(5) . . ?
F4 Ge1 S1 89.87(5) . . ?
F1 Ge1 S1 84.66(5) . . ?
F3 Ge1 S2 89.12(5) . . ?
F2 Ge1 S2 174.15(5) . . ?
F4 Ge1 S2 83.01(5) . . ?
F1 Ge1 S2 89.17(5) . . ?
S1 Ge1 S2 87.26(2) . . ?
C1 S1 C2 101.88(13) . . ?
C1 S1 Ge1 105.45(9) . . ?
C2 S1 Ge1 101.68(8) . . ?
C3 S2 C4 101.96(13) . . ?
C3 S2 Ge1 98.30(8) . . ?
C4 S2 Ge1 108.02(9) . . ?
S1 C1 H1A 109.5 . . ?
S1 C1 H1B 109.5 . . ?
H1A C1 H1B 109.5 . . ?
S1 C1 H1C 109.5 . . ?
H1A C1 H1C 109.5 . . ?
H1B C1 H1C 109.5 . . ?
C3 C2 S1 113.06(17) . . ?
C3 C2 H2A 109.0 . . ?
S1 C2 H2A 109.0 . . ?
C3 C2 H2B 109.0 . . ?
S1 C2 H2B 109.0 . . ?
H2A C2 H2B 107.8 . . ?
C2 C3 S2 113.42(18) . . ?
C2 C3 H3A 108.9 . . ?
S2 C3 H3A 108.9 . . ?
C2 C3 H3B 108.9 . . ?
S2 C3 H3B 108.9 . . ?
H3A C3 H3B 107.7 . . ?
S2 C4 H4A 109.5 . . ?
S2 C4 H4B 109.5 . . ?
H4A C4 H4B 109.5 . . ?
S2 C4 H4C 109.5 . . ?
H4A C4 H4C 109.5 . . ?
H4B C4 H4C 109.5 . . ?

loop_
_geom_bond_atom_site_label_1
_geom_bond_atom_site_label_2
_geom_bond_distance
_geom_bond_site_symmetry_2
_geom_bond_publ_flag
Ge1 F3 1.7487(14) . ?
Ge1 F2 1.7592(15) . ?
Ge1 F4 1.7734(14) . ?
Ge1 F1 1.7764(14) . ?
Ge1 S1 2.4334(7) . ?
Ge1 S2 2.4728(7) . ?
S1 C1 1.798(3) . ?
S1 C2 1.805(3) . ?
S2 C3 1.802(3) . ?
S2 C4 1.808(3) . ?
C1 H1A 0.9800 . ?
C1 H1B 0.9800 . ?
C1 H1C 0.9800 . ?
C2 C3 1.518(4) . ?
C2 H2A 0.9900 . ?
C2 H2B 0.9900 . ?
C3 H3A 0.9900 . ?
C3 H3B 0.9900 . ?
C4 H4A 0.9800 . ?
C4 H4B 0.9800 . ?
C4 H4C 0.9800 . ?

loop_
_geom_torsion_atom_site_label_1
_geom_torsion_atom_site_label_2
_geom_torsion_atom_site_label_3
_geom_torsion_atom_site_label_4
_geom_torsion
_geom_torsion_site_symmetry_1
_geom_torsion_site_symmetry_2
_geom_torsion_site_symmetry_3
_geom_torsion_site_symmetry_4
_geom_torsion_publ_flag
F2 Ge1 S1 C1 -76.62(11) . . . . ?
F4 Ge1 S1 C1 17.03(11) . . . . ?
F1 Ge1 S1 C1 -170.54(11) . . . . ?
S2 Ge1 S1 C1 100.04(10) . . . . ?
F2 Ge1 S1 C2 177.41(10) . . . . ?
F4 Ge1 S1 C2 -88.94(10) . . . . ?
F1 Ge1 S1 C2 83.49(10) . . . . ?
S2 Ge1 S1 C2 -5.93(9) . . . . ?
F3 Ge1 S2 C3 164.86(10) . . . . ?
F4 Ge1 S2 C3 71.84(10) . . . . ?
F1 Ge1 S2 C3 -103.05(10) . . . . ?
S1 Ge1 S2 C3 -18.36(9) . . . . ?
F3 Ge1 S2 C4 -89.62(11) . . . . ?
F4 Ge1 S2 C4 177.36(10) . . . . ?
F1 Ge1 S2 C4 2.47(10) . . . . ?
S1 Ge1 S2 C4 87.16(9) . . . . ?
C1 S1 C2 C3 -72.2(2) . . . . ?
Ge1 S1 C2 C3 36.60(19) . . . . ?
S1 C2 C3 S2 -60.8(2) . . . . ?
C4 S2 C3 C2 -63.0(2) . . . . ?
Ge1 S2 C3 C2 47.55(18) . . . . ?
